data_1552005
loop_
_publ_author_name
'Arnab Rit'
'Jesus Campos'
'Haoyu Niu'
'Simon Aldridge'

_publ_section_title
;
 A stable heavier group 14 analogue of vinylidene
;
_journal_name_full 'Nature Chemistry'
_journal_page_first 1022
_journal_page_last 1026
_journal_paper_doi 10.1038/nchem.2597
_journal_volume 8
_journal_year 2016
_chemical_formula_sum 'C63 H94 B2 Ge2 N6'
_chemical_formula_weight 1102.24
_space_group_crystal_system orthorhombic
_space_group_IT_number 19
_space_group_name_Hall 'P 2ac 2ab'
_space_group_name_H-M_alt 'P 21 21 21'
_atom_sites_solution_hydrogens mixed
_cell_angle_alpha 90
_cell_angle_beta 90
_cell_angle_gamma 90
_cell_formula_units_Z 4
_cell_length_a 16.8587(2)
_cell_length_b 19.0488(2)
_cell_length_c 19.5197(2)
_cell_measurement_reflns_used 31197
_cell_measurement_temperature 150(2)
_cell_measurement_theta_max 73.0852
_cell_measurement_theta_min 3.2390
_cell_volume 6268.52(12)
_computing_cell_refinement 'CrysAlisPro, (Agilent, 2011)'
_computing_data_collection 'SuperNova, (Oxford Diffraction, 2010)'
_computing_data_reduction 'CrysAlisPro, (Agilent, 2011)'
_computing_structure_refinement 'SHELXL-2014/7 (Sheldrick, 2014)'
_computing_structure_solution 'SHELXT 2014/5 (Sheldrick, 2014)'
_diffrn_ambient_temperature 150(2)
_diffrn_measured_fraction_theta_full 0.999
_diffrn_measured_fraction_theta_max 0.996
_diffrn_measurement_device Area
_diffrn_measurement_device_type 'Oxford Diffraction SuperNova'
_diffrn_measurement_method \w
_diffrn_radiation_monochromator graphite
_diffrn_radiation_type 'Cu K\a'
_diffrn_radiation_wavelength 1.54180
_diffrn_reflns_av_R_equivalents 0.0241
_diffrn_reflns_av_unetI/netI 0.0183
_diffrn_reflns_Laue_measured_fraction_full 0.999
_diffrn_reflns_Laue_measured_fraction_max 0.996
_diffrn_reflns_limit_h_max 20
_diffrn_reflns_limit_h_min -20
_diffrn_reflns_limit_k_max 23
_diffrn_reflns_limit_k_min -23
_diffrn_reflns_limit_l_max 14
_diffrn_reflns_limit_l_min -24
_diffrn_reflns_number 53657
_diffrn_reflns_point_group_measured_fraction_full 0.999
_diffrn_reflns_point_group_measured_fraction_max 0.996
_diffrn_reflns_theta_full 67.684
_diffrn_reflns_theta_max 73.242
_diffrn_reflns_theta_min 3.242
_exptl_absorpt_coefficient_mu 1.482
_exptl_absorpt_correction_T_max 1.00000
_exptl_absorpt_correction_T_min 0.86665
_exptl_absorpt_correction_type multi-scan
_exptl_absorpt_process_details 'CrysAlisPro, (Agilent, 2011)'
_exptl_crystal_colour yellow
_exptl_crystal_density_diffrn 1.168
_exptl_crystal_density_meas .
_exptl_crystal_density_method .
_exptl_crystal_description prism
_exptl_crystal_F_000 2352
_exptl_crystal_size_max 0.22
_exptl_crystal_size_mid 0.20
_exptl_crystal_size_min 0.16
_refine_diff_density_max 0.421
_refine_diff_density_min -0.449
_refine_diff_density_rms 0.046
_refine_ls_abs_structure_details
;
 Refined as an inversion twin.
;
_refine_ls_abs_structure_Flack 0.449(15)
_refine_ls_extinction_coef .
_refine_ls_extinction_method none
_refine_ls_goodness_of_fit_ref 0.883
_refine_ls_hydrogen_treatment mixed
_refine_ls_matrix_type full
_refine_ls_number_parameters 696
_refine_ls_number_reflns 12415
_refine_ls_number_restraints 0
_refine_ls_restrained_S_all 0.883
_refine_ls_R_factor_all 0.0297
_refine_ls_R_factor_gt 0.0290
_refine_ls_shift/su_max 0.002
_refine_ls_shift/su_mean 0.000
_refine_ls_structure_factor_coef Fsqd
_refine_ls_weighting_details 'w=1/[\s^2^(Fo^2^)+(0.1000P)^2^+0.7753P] where P=(Fo^2^+2Fc^2^)/3'
_refine_ls_weighting_scheme calc
_refine_ls_wR_factor_gt 0.0975
_refine_ls_wR_factor_ref 0.0992
_reflns_Friedel_coverage 0.826
_reflns_Friedel_fraction_full 1.000
_reflns_Friedel_fraction_max 0.996
_reflns_number_gt 12190
_reflns_number_total 12415
_reflns_threshold_expression 'I > 2\s(I)'
_cod_data_source_file nchem.2597-s6.cif
_cod_data_source_block 089arjc15_a
_cod_database_code 1552005
_shelx_space_group_comment
;
The symmetry employed for this shelxl refinement is uniquely defined
by the following loop, which should always be used as a source of
symmetry information in preference to the above space-group names.
They are only intended as comments.
;

loop_
_space_group_symop_operation_xyz
'x, y, z'
'-x+1/2, -y, z+1/2'
'-x, y+1/2, -z+1/2'
'x+1/2, -y+1/2, -z'

loop_
_atom_site_label
_atom_site_type_symbol
_atom_site_fract_x
_atom_site_fract_y
_atom_site_fract_z
_atom_site_U_iso_or_equiv
_atom_site_adp_type
_atom_site_occupancy
_atom_site_site_symmetry_order
_atom_site_calc_flag
_atom_site_refinement_flags_posn
_atom_site_refinement_flags_adp
_atom_site_refinement_flags_occupancy
_atom_site_disorder_assembly
_atom_site_disorder_group
Ge1 Ge 0.77528(2) 0.77623(2) 0.69249(2) 0.01659(9) Uani 0.9210(6) 1 d . . P A 1
Ge2 Ge 0.71478(2) 0.67567(2) 0.75113(2) 0.01903(9) Uani 0.9210(6) 1 d . . P A 1
Ge1B Ge 0.7668(2) 0.7403(2) 0.66638(19) 0.01659(9) Uani 0.0790(6) 1 d . . P A 2
Ge2B Ge 0.7272(2) 0.71741(19) 0.78377(18) 0.01903(9) Uani 0.0790(6) 1 d . . P A 2
N1 N 0.69236(13) 0.88299(12) 0.59341(11) 0.0214(4) Uani 1 1 d . . . . .
N2 N 0.61020(12) 0.78875(11) 0.60488(11) 0.0206(4) Uani 1 1 d . . . . .
N3 N 0.85792(15) 0.57814(13) 0.78998(12) 0.0276(5) Uani 1 1 d . . . . .
N4 N 0.78636(16) 0.60549(12) 0.88415(12) 0.0280(5) Uani 1 1 d . . . . .
N5 N 0.71862(16) 0.87412(12) 0.81427(11) 0.0271(5) Uani 1 1 d . . . . .
N6 N 0.84446(16) 0.87673(13) 0.79532(13) 0.0291(5) Uani 1 1 d . . . . .
B1 B 0.68320(16) 0.81825(15) 0.63223(15) 0.0214(5) Uani 1 1 d . . . . .
B2 B 0.79065(19) 0.61829(16) 0.81182(16) 0.0264(6) Uani 1 1 d . . . . .
C1 C 0.62788(16) 0.88971(14) 0.54835(14) 0.0230(5) Uani 1 1 d . . . . .
H1 H 0.6193 0.9281 0.5182 0.028 Uiso 1 1 calc R U . . .
C2 C 0.58007(15) 0.83359(14) 0.55443(13) 0.0232(5) Uani 1 1 d . . . . .
H2 H 0.5332 0.8256 0.5285 0.028 Uiso 1 1 calc R U . . .
C3 C 0.76113(15) 0.92650(15) 0.58589(13) 0.0228(5) Uani 1 1 d . . . . .
C4 C 0.82642(16) 0.90050(15) 0.54767(14) 0.0247(5) Uani 1 1 d . . . . .
C5 C 0.89318(17) 0.94354(16) 0.54043(15) 0.0284(6) Uani 1 1 d . . . . .
H5 H 0.9379 0.9267 0.5158 0.034 Uiso 1 1 calc R U . . .
C6 C 0.89515(17) 1.01041(17) 0.56869(15) 0.0306(6) Uani 1 1 d . . . . .
H6 H 0.9410 1.0388 0.5634 0.037 Uiso 1 1 calc R U . . .
C7 C 0.83025(18) 1.03574(16) 0.60466(15) 0.0298(6) Uani 1 1 d . . . . .
H7 H 0.8318 1.0818 0.6233 0.036 Uiso 1 1 calc R U . . .
C8 C 0.76246(16) 0.99444(15) 0.61395(14) 0.0259(5) Uani 1 1 d . . . . .
C9 C 0.82358(16) 0.82969(15) 0.51268(15) 0.0271(5) Uani 1 1 d . . . . .
H9 H 0.7877 0.7988 0.5401 0.033 Uiso 1 1 calc R U . . .
C10 C 0.78771(19) 0.83669(17) 0.44102(16) 0.0337(6) Uani 1 1 d . . . . .
H10A H 0.7361 0.8602 0.4442 0.051 Uiso 1 1 calc R U . . .
H10B H 0.7807 0.7899 0.4210 0.051 Uiso 1 1 calc R U . . .
H10C H 0.8233 0.8644 0.4120 0.051 Uiso 1 1 calc R U . . .
C11 C 0.90464(19) 0.79407(18) 0.50939(17) 0.0355(7) Uani 1 1 d . . . . .
H11A H 0.9393 0.8202 0.4782 0.053 Uiso 1 1 calc R U . . .
H11B H 0.8984 0.7459 0.4926 0.053 Uiso 1 1 calc R U . . .
H11C H 0.9283 0.7932 0.5552 0.053 Uiso 1 1 calc R U . . .
C12 C 0.69174(18) 1.02589(16) 0.65101(16) 0.0305(6) Uani 1 1 d . . . . .
H12 H 0.6497 0.9891 0.6549 0.037 Uiso 1 1 calc R U . . .
C13 C 0.7134(2) 1.05098(19) 0.72340(17) 0.0416(7) Uani 1 1 d . . . . .
H13A H 0.7383 1.0124 0.7488 0.062 Uiso 1 1 calc R U . . .
H13B H 0.6652 1.0661 0.7473 0.062 Uiso 1 1 calc R U . . .
H13C H 0.7505 1.0904 0.7203 0.062 Uiso 1 1 calc R U . . .
C14 C 0.6584(2) 1.08757(18) 0.6099(2) 0.0410(7) Uani 1 1 d . . . . .
H14A H 0.6993 1.1237 0.6049 0.061 Uiso 1 1 calc R U . . .
H14B H 0.6125 1.1074 0.6341 0.061 Uiso 1 1 calc R U . . .
H14C H 0.6418 1.0712 0.5645 0.061 Uiso 1 1 calc R U . . .
C15 C 0.57953(14) 0.71827(14) 0.61064(14) 0.0228(5) Uani 1 1 d . . . . .
C16 C 0.52093(16) 0.70271(15) 0.65968(14) 0.0253(5) Uani 1 1 d . . . . .
C17 C 0.49489(17) 0.63314(16) 0.66428(16) 0.0298(6) Uani 1 1 d . . . . .
H17 H 0.4558 0.6213 0.6974 0.036 Uiso 1 1 calc R U . . .
C18 C 0.52438(18) 0.58140(15) 0.62221(18) 0.0340(7) Uani 1 1 d . . . . .
H18 H 0.5060 0.5345 0.6267 0.041 Uiso 1 1 calc R U . . .
C19 C 0.58065(18) 0.59768(15) 0.57352(17) 0.0312(6) Uani 1 1 d . . . . .
H19 H 0.6005 0.5618 0.5444 0.037 Uiso 1 1 calc R U . . .
C20 C 0.60888(16) 0.66649(15) 0.56652(15) 0.0259(5) Uani 1 1 d . . . . .
C21 C 0.48671(17) 0.75953(16) 0.70495(15) 0.0297(6) Uani 1 1 d . . . . .
H21 H 0.5305 0.7933 0.7155 0.036 Uiso 1 1 calc R U . . .
C22 C 0.4542(2) 0.7327(2) 0.77338(18) 0.0435(8) Uani 1 1 d . . . . .
H22A H 0.4047 0.7069 0.7654 0.065 Uiso 1 1 calc R U . . .
H22B H 0.4438 0.7727 0.8038 0.065 Uiso 1 1 calc R U . . .
H22C H 0.4932 0.7015 0.7947 0.065 Uiso 1 1 calc R U . . .
C23 C 0.4214(2) 0.80050(19) 0.66825(18) 0.0396(7) Uani 1 1 d . . . . .
H23A H 0.4419 0.8188 0.6248 0.059 Uiso 1 1 calc R U . . .
H23B H 0.4040 0.8396 0.6972 0.059 Uiso 1 1 calc R U . . .
H23C H 0.3764 0.7693 0.6592 0.059 Uiso 1 1 calc R U . . .
C24 C 0.67150(18) 0.68226(16) 0.51316(16) 0.0312(6) Uani 1 1 d . . . . .
H24 H 0.6802 0.7342 0.5127 0.037 Uiso 1 1 calc R U . . .
C25 C 0.75068(19) 0.64713(18) 0.53191(18) 0.0361(7) Uani 1 1 d . . . . .
H25A H 0.7695 0.6656 0.5759 0.054 Uiso 1 1 calc R U . . .
H25B H 0.7900 0.6571 0.4962 0.054 Uiso 1 1 calc R U . . .
H25C H 0.7430 0.5963 0.5356 0.054 Uiso 1 1 calc R U . . .
C26 C 0.6431(2) 0.66038(19) 0.44111(17) 0.0401(7) Uani 1 1 d . . . . .
H26A H 0.6400 0.6091 0.4385 0.060 Uiso 1 1 calc R U . . .
H26B H 0.6807 0.6776 0.4067 0.060 Uiso 1 1 calc R U . . .
H26C H 0.5906 0.6806 0.4323 0.060 Uiso 1 1 calc R U . . .
C27 C 0.88874(18) 0.54205(16) 0.84643(16) 0.0309(6) Uani 1 1 d . . . . .
H27 H 0.9324 0.5106 0.8451 0.037 Uiso 1 1 calc R U . . .
C28 C 0.8473(2) 0.55872(15) 0.90238(15) 0.0309(6) Uani 1 1 d . . . . .
H28 H 0.8574 0.5417 0.9473 0.037 Uiso 1 1 calc R U . . .
C29 C 0.87959(18) 0.56087(17) 0.72101(16) 0.0319(6) Uani 1 1 d . . . . .
C30 C 0.84053(19) 0.50349(19) 0.68960(18) 0.0385(7) Uani 1 1 d . . . . .
C31 C 0.8612(2) 0.4876(2) 0.62145(19) 0.0470(9) Uani 1 1 d . . . . .
H31 H 0.8361 0.4495 0.5988 0.056 Uiso 1 1 calc R U . . .
C32 C 0.9178(2) 0.5269(2) 0.58710(18) 0.0492(9) Uani 1 1 d . . . . .
H32 H 0.9309 0.5154 0.5411 0.059 Uiso 1 1 calc R U . . .
C33 C 0.9554(2) 0.5828(2) 0.61890(17) 0.0400(7) Uani 1 1 d . . . . .
H33 H 0.9935 0.6095 0.5943 0.048 Uiso 1 1 calc R U . . .
C34 C 0.93798(18) 0.60043(17) 0.68697(16) 0.0322(6) Uani 1 1 d . . . . .
C35 C 0.7774(2) 0.4608(2) 0.72491(19) 0.0448(8) Uani 1 1 d . . . . .
H35 H 0.7659 0.4839 0.7698 0.054 Uiso 1 1 calc R U . . .
C36 C 0.8061(3) 0.3853(2) 0.7404(3) 0.0573(10) Uani 1 1 d . . . . .
H36A H 0.8174 0.3610 0.6973 0.086 Uiso 1 1 calc R U . . .
H36B H 0.7646 0.3600 0.7654 0.086 Uiso 1 1 calc R U . . .
H36C H 0.8543 0.3873 0.7683 0.086 Uiso 1 1 calc R U . . .
C37 C 0.6997(2) 0.4581(2) 0.6845(3) 0.0565(11) Uani 1 1 d . . . . .
H37A H 0.6794 0.5058 0.6781 0.085 Uiso 1 1 calc R U . . .
H37B H 0.6606 0.4302 0.7098 0.085 Uiso 1 1 calc R U . . .
H37C H 0.7093 0.4365 0.6397 0.085 Uiso 1 1 calc R U . . .
C38 C 0.9823(2) 0.65892(17) 0.72267(17) 0.0351(6) Uani 1 1 d . . . . .
H38 H 0.9441 0.6835 0.7537 0.042 Uiso 1 1 calc R U . . .
C39 C 1.0167(2) 0.7137(2) 0.6734(2) 0.0468(8) Uani 1 1 d . . . . .
H39A H 1.0592 0.6924 0.6463 0.070 Uiso 1 1 calc R U . . .
H39B H 1.0380 0.7533 0.6997 0.070 Uiso 1 1 calc R U . . .
H39C H 0.9747 0.7305 0.6428 0.070 Uiso 1 1 calc R U . . .
C40 C 1.0497(2) 0.6292(2) 0.7673(2) 0.0476(9) Uani 1 1 d . . . . .
H40A H 1.0275 0.5969 0.8013 0.071 Uiso 1 1 calc R U . . .
H40B H 1.0768 0.6679 0.7907 0.071 Uiso 1 1 calc R U . . .
H40C H 1.0876 0.6040 0.7382 0.071 Uiso 1 1 calc R U . . .
C41 C 0.7258(2) 0.62730(15) 0.93112(15) 0.0320(6) Uani 1 1 d . . . . .
C42 C 0.7440(2) 0.67760(19) 0.98074(16) 0.0397(7) Uani 1 1 d . . . . .
C43 C 0.6825(3) 0.7005(2) 1.02346(19) 0.0519(10) Uani 1 1 d . . . . .
H43 H 0.6933 0.7347 1.0577 0.062 Uiso 1 1 calc R U . . .
C44 C 0.6075(3) 0.6748(2) 1.0168(2) 0.0543(10) Uani 1 1 d . . . . .
H44 H 0.5667 0.6915 1.0462 0.065 Uiso 1 1 calc R U . . .
C45 C 0.5899(2) 0.6247(2) 0.9677(2) 0.0457(8) Uani 1 1 d . . . . .
H45 H 0.5372 0.6076 0.9635 0.055 Uiso 1 1 calc R U . . .
C46 C 0.6492(2) 0.59892(17) 0.92424(18) 0.0370(7) Uani 1 1 d . . . . .
C47 C 0.8270(3) 0.71020(19) 0.98546(17) 0.0443(8) Uani 1 1 d . . . . .
H47 H 0.8632 0.6833 0.9545 0.053 Uiso 1 1 calc R U . . .
C48 C 0.8610(4) 0.7077(3) 1.0577(2) 0.0660(13) Uani 1 1 d . . . . .
H48A H 0.8268 0.7347 1.0887 0.099 Uiso 1 1 calc R U . . .
H48B H 0.9144 0.7279 1.0577 0.099 Uiso 1 1 calc R U . . .
H48C H 0.8635 0.6588 1.0733 0.099 Uiso 1 1 calc R U . . .
C49 C 0.8233(3) 0.7863(2) 0.9601(2) 0.0537(10) Uani 1 1 d . . . . .
H49A H 0.8091 0.7869 0.9114 0.081 Uiso 1 1 calc R U . . .
H49B H 0.8751 0.8086 0.9663 0.081 Uiso 1 1 calc R U . . .
H49C H 0.7831 0.8121 0.9863 0.081 Uiso 1 1 calc R U . . .
C50 C 0.6320(2) 0.54153(18) 0.87306(19) 0.0384(7) Uani 1 1 d . . . . .
H50 H 0.6617 0.5535 0.8303 0.046 Uiso 1 1 calc R U . . .
C51 C 0.6651(2) 0.47139(18) 0.89888(19) 0.0412(7) Uani 1 1 d . . . . .
H51A H 0.7215 0.4767 0.9098 0.062 Uiso 1 1 calc R U . . .
H51B H 0.6587 0.4356 0.8633 0.062 Uiso 1 1 calc R U . . .
H51C H 0.6362 0.4570 0.9401 0.062 Uiso 1 1 calc R U . . .
C52 C 0.5451(2) 0.5329(2) 0.8531(3) 0.0548(10) Uani 1 1 d . . . . .
H52A H 0.5144 0.5185 0.8933 0.082 Uiso 1 1 calc R U . . .
H52B H 0.5405 0.4970 0.8174 0.082 Uiso 1 1 calc R U . . .
H52C H 0.5245 0.5776 0.8358 0.082 Uiso 1 1 calc R U . . .
C53 C 0.77619(18) 0.84575(13) 0.77395(13) 0.0243(5) Uani 1 1 d . . . . .
C54 C 0.8287(2) 0.92446(17) 0.84802(15) 0.0352(7) Uani 1 1 d . . . . .
C55 C 0.7503(2) 0.92289(16) 0.85957(16) 0.0347(7) Uani 1 1 d . . . . .
C56 C 0.8899(3) 0.96896(19) 0.88237(19) 0.0454(9) Uani 1 1 d . . . . .
H56A H 0.8657 1.0132 0.8971 0.068 Uiso 1 1 calc R U . . .
H56B H 0.9331 0.9788 0.8502 0.068 Uiso 1 1 calc R U . . .
H56C H 0.9110 0.9441 0.9223 0.068 Uiso 1 1 calc R U . . .
C57 C 0.7058(3) 0.9648(2) 0.9118(2) 0.0495(9) Uani 1 1 d . . . . .
H57A H 0.7418 0.9985 0.9336 0.074 Uiso 1 1 calc R U . . .
H57B H 0.6839 0.9332 0.9466 0.074 Uiso 1 1 calc R U . . .
H57C H 0.6624 0.9903 0.8894 0.074 Uiso 1 1 calc R U . . .
C58 C 0.92301(18) 0.85836(17) 0.76692(17) 0.0341(6) Uani 1 1 d . . . . .
H58 H 0.9140 0.8184 0.7347 0.041 Uiso 1 1 calc R U . . .
C59 C 0.9787(2) 0.8306(2) 0.82310(19) 0.0436(8) Uani 1 1 d . . . . .
H59A H 0.9909 0.8685 0.8554 0.065 Uiso 1 1 calc R U . . .
H59B H 1.0280 0.8137 0.8022 0.065 Uiso 1 1 calc R U . . .
H59C H 0.9528 0.7920 0.8476 0.065 Uiso 1 1 calc R U . . .
C60 C 0.9582(2) 0.9173(2) 0.7246(2) 0.0446(8) Uani 1 1 d . . . . .
H60A H 0.9184 0.9345 0.6920 0.067 Uiso 1 1 calc R U . . .
H60B H 1.0044 0.8998 0.6994 0.067 Uiso 1 1 calc R U . . .
H60C H 0.9745 0.9557 0.7549 0.067 Uiso 1 1 calc R U . . .
C61 C 0.63498(19) 0.85044(16) 0.81139(16) 0.0316(6) Uani 1 1 d . . . . .
H61 H 0.6325 0.8119 0.7766 0.038 Uiso 1 1 calc R U . . .
C62 C 0.6092(2) 0.8191(2) 0.87884(18) 0.0464(8) Uani 1 1 d . . . . .
H62A H 0.6474 0.7831 0.8930 0.070 Uiso 1 1 calc R U . . .
H62B H 0.5567 0.7977 0.8736 0.070 Uiso 1 1 calc R U . . .
H62C H 0.6069 0.8560 0.9137 0.070 Uiso 1 1 calc R U . . .
C63 C 0.5805(2) 0.90874(19) 0.7861(2) 0.0431(8) Uani 1 1 d . . . . .
H63A H 0.5889 0.9511 0.8137 0.065 Uiso 1 1 calc R U . . .
H63B H 0.5251 0.8937 0.7903 0.065 Uiso 1 1 calc R U . . .
H63C H 0.5923 0.9190 0.7380 0.065 Uiso 1 1 calc R U . . .
H1B H 0.638(2) 0.684(2) 0.791(2) 0.038(10) Uiso 1 1 d . . . . .
H2B H 0.693(2) 0.627(2) 0.703(2) 0.039(10) Uiso 1 1 d . . . . .

loop_
_atom_site_aniso_label
_atom_site_aniso_U_11
_atom_site_aniso_U_22
_atom_site_aniso_U_33
_atom_site_aniso_U_23
_atom_site_aniso_U_13
_atom_site_aniso_U_12
Ge1 0.01624(14) 0.01569(15) 0.01782(15) -0.00014(11) -0.00097(11) 0.00037(11)
Ge2 0.01900(16) 0.01574(15) 0.02236(15) 0.00255(11) -0.00279(12) 0.00029(10)
Ge1B 0.01624(14) 0.01569(15) 0.01782(15) -0.00014(11) -0.00097(11) 0.00037(11)
Ge2B 0.01900(16) 0.01574(15) 0.02236(15) 0.00255(11) -0.00279(12) 0.00029(10)
N1 0.0181(10) 0.0201(10) 0.0260(10) 0.0066(8) 0.0004(8) -0.0012(8)
N2 0.0160(9) 0.0204(10) 0.0254(10) 0.0053(8) 0.0002(8) 0.0020(8)
N3 0.0276(12) 0.0309(12) 0.0244(11) 0.0007(9) -0.0073(9) 0.0071(10)
N4 0.0332(12) 0.0249(11) 0.0257(11) 0.0029(9) -0.0034(10) 0.0063(10)
N5 0.0351(12) 0.0235(10) 0.0228(10) -0.0016(9) 0.0010(10) -0.0003(10)
N6 0.0350(13) 0.0244(11) 0.0278(12) -0.0025(9) -0.0045(10) -0.0042(10)
B1 0.0190(12) 0.0214(13) 0.0237(12) 0.0055(11) 0.0021(10) 0.0030(10)
B2 0.0307(15) 0.0216(13) 0.0270(14) -0.0003(11) -0.0040(12) 0.0012(12)
C1 0.0209(12) 0.0234(12) 0.0247(12) 0.0077(10) -0.0016(10) 0.0049(10)
C2 0.0204(11) 0.0227(12) 0.0264(12) 0.0047(10) -0.0012(9) 0.0038(10)
C3 0.0185(12) 0.0270(12) 0.0229(11) 0.0075(10) 0.0015(9) -0.0011(10)
C4 0.0198(12) 0.0281(13) 0.0263(12) 0.0076(11) 0.0007(10) -0.0002(10)
C5 0.0214(13) 0.0346(15) 0.0293(13) 0.0052(11) 0.0018(11) -0.0027(11)
C6 0.0236(13) 0.0383(16) 0.0298(13) 0.0043(12) 0.0008(11) -0.0089(11)
C7 0.0304(14) 0.0306(14) 0.0283(13) 0.0000(11) -0.0002(11) -0.0078(11)
C8 0.0253(13) 0.0278(13) 0.0247(12) 0.0048(10) 0.0013(10) -0.0019(11)
C9 0.0250(13) 0.0247(13) 0.0317(13) 0.0032(11) 0.0071(11) 0.0033(10)
C10 0.0316(14) 0.0349(15) 0.0345(14) -0.0047(12) -0.0003(12) 0.0036(12)
C11 0.0310(15) 0.0358(16) 0.0397(16) 0.0038(13) 0.0070(13) 0.0095(12)
C12 0.0310(14) 0.0255(13) 0.0350(14) -0.0009(11) 0.0062(12) -0.0035(11)
C13 0.050(2) 0.0396(16) 0.0351(15) -0.0081(13) 0.0100(15) 0.0013(15)
C14 0.0373(17) 0.0328(16) 0.0529(19) 0.0042(14) 0.0069(15) 0.0030(13)
C15 0.0167(11) 0.0224(12) 0.0293(12) 0.0060(10) -0.0034(9) 0.0006(9)
C16 0.0202(11) 0.0282(13) 0.0275(13) 0.0075(11) -0.0041(10) -0.0040(10)
C17 0.0222(12) 0.0309(14) 0.0365(15) 0.0112(12) -0.0049(11) -0.0069(11)
C18 0.0287(14) 0.0231(13) 0.0502(18) 0.0099(13) -0.0095(13) -0.0060(11)
C19 0.0271(14) 0.0229(13) 0.0435(16) 0.0014(12) -0.0049(12) 0.0029(10)
C20 0.0216(12) 0.0245(13) 0.0316(13) 0.0030(11) -0.0052(11) 0.0048(10)
C21 0.0251(12) 0.0357(15) 0.0285(13) 0.0017(11) 0.0043(11) -0.0079(11)
C22 0.0447(18) 0.050(2) 0.0362(16) 0.0070(15) 0.0136(14) -0.0019(16)
C23 0.0369(16) 0.0408(17) 0.0413(17) -0.0072(14) 0.0041(14) 0.0091(13)
C24 0.0305(14) 0.0268(14) 0.0363(15) -0.0022(12) 0.0046(12) 0.0019(11)
C25 0.0286(14) 0.0364(16) 0.0432(17) -0.0068(13) 0.0016(12) 0.0048(12)
C26 0.0474(18) 0.0368(17) 0.0362(16) -0.0018(13) 0.0025(14) 0.0029(14)
C27 0.0311(14) 0.0284(14) 0.0333(14) -0.0020(12) -0.0104(12) 0.0076(11)
C28 0.0411(16) 0.0233(13) 0.0283(13) 0.0009(11) -0.0111(12) 0.0059(12)
C29 0.0291(14) 0.0378(16) 0.0290(13) -0.0033(12) -0.0092(11) 0.0123(12)
C30 0.0339(15) 0.0443(17) 0.0373(16) -0.0132(14) -0.0103(14) 0.0123(13)
C31 0.0430(18) 0.060(2) 0.0379(17) -0.0186(16) -0.0087(15) 0.0100(17)
C32 0.054(2) 0.063(2) 0.0309(16) -0.0104(16) -0.0062(15) 0.0206(19)
C33 0.0412(17) 0.0466(18) 0.0323(15) 0.0022(14) 0.0007(13) 0.0182(15)
C34 0.0313(14) 0.0375(15) 0.0279(14) 0.0002(12) -0.0034(12) 0.0149(12)
C35 0.0335(16) 0.051(2) 0.0500(18) -0.0170(16) -0.0103(15) 0.0024(15)
C36 0.049(2) 0.053(2) 0.070(3) 0.003(2) -0.0072(19) 0.0095(18)
C37 0.0393(19) 0.0399(18) 0.090(3) -0.005(2) -0.024(2) -0.0022(15)
C38 0.0374(16) 0.0305(15) 0.0374(15) 0.0074(13) -0.0024(13) 0.0095(12)
C39 0.0480(19) 0.0434(19) 0.0489(19) 0.0125(16) 0.0036(16) 0.0067(15)
C40 0.051(2) 0.0368(17) 0.055(2) 0.0100(16) -0.0225(17) -0.0006(15)
C41 0.0461(17) 0.0220(12) 0.0280(12) 0.0061(10) 0.0010(13) 0.0067(13)
C42 0.062(2) 0.0292(14) 0.0284(14) 0.0059(12) 0.0032(14) 0.0013(15)
C43 0.087(3) 0.0361(17) 0.0323(16) 0.0029(14) 0.0143(18) 0.0096(19)
C44 0.076(3) 0.045(2) 0.0420(18) 0.0145(16) 0.0264(19) 0.010(2)
C45 0.049(2) 0.0404(18) 0.0476(19) 0.0161(15) 0.0172(16) 0.0059(16)
C46 0.0383(16) 0.0314(15) 0.0413(16) 0.0206(13) 0.0077(14) 0.0077(13)
C47 0.070(2) 0.0362(17) 0.0264(14) -0.0039(13) -0.0066(15) -0.0053(16)
C48 0.102(4) 0.056(2) 0.040(2) 0.0108(18) -0.023(2) -0.015(3)
C49 0.080(3) 0.041(2) 0.0400(18) 0.0068(16) -0.0024(18) -0.0090(19)
C50 0.0322(16) 0.0374(17) 0.0455(18) 0.0126(14) -0.0026(13) -0.0018(13)
C51 0.0444(18) 0.0320(16) 0.0473(18) 0.0053(14) -0.0008(15) 0.0004(14)
C52 0.0389(19) 0.052(2) 0.074(3) 0.015(2) -0.0085(19) -0.0078(16)
C53 0.0304(13) 0.0213(11) 0.0211(11) 0.0002(9) 0.0005(11) -0.0026(11)
C54 0.0503(19) 0.0284(14) 0.0269(14) -0.0065(12) -0.0053(13) -0.0072(13)
C55 0.0509(18) 0.0236(13) 0.0296(14) -0.0061(12) -0.0024(13) -0.0024(12)
C56 0.063(2) 0.0353(17) 0.0380(17) -0.0057(14) -0.0104(16) -0.0207(16)
C57 0.066(2) 0.0374(18) 0.0450(18) -0.0153(15) 0.0094(18) -0.0026(17)
C58 0.0259(13) 0.0346(15) 0.0418(17) -0.0012(13) -0.0079(12) -0.0048(12)
C59 0.0390(17) 0.0477(19) 0.0442(18) 0.0046(16) -0.0154(14) -0.0019(15)
C60 0.0356(17) 0.0476(19) 0.0507(19) 0.0108(16) -0.0019(15) -0.0099(15)
C61 0.0330(14) 0.0295(14) 0.0323(14) -0.0034(12) 0.0041(12) 0.0005(11)
C62 0.049(2) 0.055(2) 0.0350(16) 0.0025(16) 0.0080(15) -0.0046(17)
C63 0.0390(18) 0.0346(17) 0.056(2) -0.0050(15) 0.0048(15) 0.0067(14)

loop_
_atom_type_symbol
_atom_type_description
_atom_type_scat_dispersion_real
_atom_type_scat_dispersion_imag
_atom_type_scat_source
C C 0.0181 0.0091 'International Tables Vol C Tables 4.2.6.8 and 6.1.1.4'
H H 0.0000 0.0000 'International Tables Vol C Tables 4.2.6.8 and 6.1.1.4'
B B 0.0090 0.0039 'International Tables Vol C Tables 4.2.6.8 and 6.1.1.4'
N N 0.0311 0.0180 'International Tables Vol C Tables 4.2.6.8 and 6.1.1.4'
Ge Ge -1.0885 0.8855 'International Tables Vol C Tables 4.2.6.8 and 6.1.1.4'

loop_
_geom_angle_atom_site_label_1
_geom_angle_atom_site_label_2
_geom_angle_atom_site_label_3
_geom_angle
_geom_angle_site_symmetry_1
_geom_angle_site_symmetry_3
C53 Ge1 B1 101.03(11) . .
C53 Ge1 Ge2 98.29(7) . .
B1 Ge1 Ge2 104.53(8) . .
B2 Ge2 Ge1 115.14(9) . .
B2 Ge2 H1B 107.0(15) . .
Ge1 Ge2 H1B 121.0(15) . .
B2 Ge2 H2B 101.6(17) . .
Ge1 Ge2 H2B 108.8(18) . .
H1B Ge2 H2B 101(2) . .
B1 Ge1B Ge2B 103.68(18) . .
B2 Ge2B Ge1B 104.55(19) . .
B2 Ge2B H1B 95.0(14) . .
Ge1B Ge2B H1B 113.5(14) . .
C1 N1 C3 120.6(2) . .
C1 N1 B1 108.7(2) . .
C3 N1 B1 129.0(2) . .
C2 N2 C15 119.5(2) . .
C2 N2 B1 109.3(2) . .
C15 N2 B1 129.3(2) . .
C27 N3 B2 108.8(2) . .
C27 N3 C29 122.2(2) . .
B2 N3 C29 127.1(2) . .
C28 N4 B2 108.7(2) . .
C28 N4 C41 122.8(2) . .
B2 N4 C41 128.0(2) . .
C53 N5 C55 111.0(3) . .
C53 N5 C61 122.4(2) . .
C55 N5 C61 126.4(3) . .
C53 N6 C54 110.3(3) . .
C53 N6 C58 122.8(2) . .
C54 N6 C58 126.9(3) . .
N2 B1 N1 103.1(2) . .
N2 B1 Ge1 133.00(19) . .
N1 B1 Ge1 122.32(19) . .
N2 B1 Ge1B 113.7(2) . .
N1 B1 Ge1B 132.5(2) . .
N4 B2 N3 104.0(2) . .
N4 B2 Ge2 128.7(2) . .
N3 B2 Ge2 127.2(2) . .
N4 B2 Ge2B 111.1(2) . .
N3 B2 Ge2B 139.1(2) . .
C2 C1 N1 109.7(2) . .
C2 C1 H1 125.2 . .
N1 C1 H1 125.2 . .
C1 C2 N2 109.3(2) . .
C1 C2 H2 125.4 . .
N2 C2 H2 125.4 . .
C8 C3 C4 120.9(2) . .
C8 C3 N1 120.4(2) . .
C4 C3 N1 118.7(2) . .
C5 C4 C3 118.2(3) . .
C5 C4 C9 120.1(3) . .
C3 C4 C9 121.6(2) . .
C6 C5 C4 121.1(3) . .
C6 C5 H5 119.4 . .
C4 C5 H5 119.4 . .
C7 C6 C5 120.1(3) . .
C7 C6 H6 120.0 . .
C5 C6 H6 120.0 . .
C6 C7 C8 121.0(3) . .
C6 C7 H7 119.5 . .
C8 C7 H7 119.5 . .
C7 C8 C3 118.7(3) . .
C7 C8 C12 118.8(3) . .
C3 C8 C12 122.5(2) . .
C4 C9 C11 112.8(3) . .
C4 C9 C10 110.3(2) . .
C11 C9 C10 110.7(2) . .
C4 C9 H9 107.6 . .
C11 C9 H9 107.6 . .
C10 C9 H9 107.6 . .
C9 C10 H10A 109.5 . .
C9 C10 H10B 109.5 . .
H10A C10 H10B 109.5 . .
C9 C10 H10C 109.5 . .
H10A C10 H10C 109.5 . .
H10B C10 H10C 109.5 . .
C9 C11 H11A 109.5 . .
C9 C11 H11B 109.5 . .
H11A C11 H11B 109.5 . .
C9 C11 H11C 109.5 . .
H11A C11 H11C 109.5 . .
H11B C11 H11C 109.5 . .
C8 C12 C14 110.0(3) . .
C8 C12 C13 112.0(3) . .
C14 C12 C13 109.3(3) . .
C8 C12 H12 108.5 . .
C14 C12 H12 108.5 . .
C13 C12 H12 108.5 . .
C12 C13 H13A 109.5 . .
C12 C13 H13B 109.5 . .
H13A C13 H13B 109.5 . .
C12 C13 H13C 109.5 . .
H13A C13 H13C 109.5 . .
H13B C13 H13C 109.5 . .
C12 C14 H14A 109.5 . .
C12 C14 H14B 109.5 . .
H14A C14 H14B 109.5 . .
C12 C14 H14C 109.5 . .
H14A C14 H14C 109.5 . .
H14B C14 H14C 109.5 . .
C20 C15 C16 121.2(3) . .
C20 C15 N2 118.8(2) . .
C16 C15 N2 120.0(2) . .
C17 C16 C15 117.6(3) . .
C17 C16 C21 121.4(3) . .
C15 C16 C21 121.0(2) . .
C18 C17 C16 121.8(3) . .
C18 C17 H17 119.1 . .
C16 C17 H17 119.1 . .
C17 C18 C19 119.9(3) . .
C17 C18 H18 120.0 . .
C19 C18 H18 120.0 . .
C18 C19 C20 120.8(3) . .
C18 C19 H19 119.6 . .
C20 C19 H19 119.6 . .
C15 C20 C19 118.6(3) . .
C15 C20 C24 122.0(3) . .
C19 C20 C24 119.3(3) . .
C16 C21 C23 111.5(2) . .
C16 C21 C22 114.1(3) . .
C23 C21 C22 108.7(3) . .
C16 C21 H21 107.4 . .
C23 C21 H21 107.4 . .
C22 C21 H21 107.4 . .
C21 C22 H22A 109.5 . .
C21 C22 H22B 109.5 . .
H22A C22 H22B 109.5 . .
C21 C22 H22C 109.5 . .
H22A C22 H22C 109.5 . .
H22B C22 H22C 109.5 . .
C21 C23 H23A 109.5 . .
C21 C23 H23B 109.5 . .
H23A C23 H23B 109.5 . .
C21 C23 H23C 109.5 . .
H23A C23 H23C 109.5 . .
H23B C23 H23C 109.5 . .
C20 C24 C25 110.8(3) . .
C20 C24 C26 110.9(3) . .
C25 C24 C26 111.6(3) . .
C20 C24 H24 107.8 . .
C25 C24 H24 107.8 . .
C26 C24 H24 107.8 . .
C24 C25 H25A 109.5 . .
C24 C25 H25B 109.5 . .
H25A C25 H25B 109.5 . .
C24 C25 H25C 109.5 . .
H25A C25 H25C 109.5 . .
H25B C25 H25C 109.5 . .
C24 C26 H26A 109.5 . .
C24 C26 H26B 109.5 . .
H26A C26 H26B 109.5 . .
C24 C26 H26C 109.5 . .
H26A C26 H26C 109.5 . .
H26B C26 H26C 109.5 . .
C28 C27 N3 109.5(3) . .
C28 C27 H27 125.3 . .
N3 C27 H27 125.3 . .
C27 C28 N4 109.0(3) . .
C27 C28 H28 125.5 . .
N4 C28 H28 125.5 . .
C34 C29 C30 122.3(3) . .
C34 C29 N3 119.9(3) . .
C30 C29 N3 117.7(3) . .
C31 C30 C29 117.4(4) . .
C31 C30 C35 119.4(3) . .
C29 C30 C35 123.2(3) . .
C32 C31 C30 120.8(4) . .
C32 C31 H31 119.6 . .
C30 C31 H31 119.6 . .
C31 C32 C33 120.9(3) . .
C31 C32 H32 119.6 . .
C33 C32 H32 119.6 . .
C32 C33 C34 120.8(4) . .
C32 C33 H33 119.6 . .
C34 C33 H33 119.6 . .
C33 C34 C29 117.8(3) . .
C33 C34 C38 120.6(3) . .
C29 C34 C38 121.5(3) . .
C30 C35 C37 112.8(3) . .
C30 C35 C36 111.8(3) . .
C37 C35 C36 109.7(3) . .
C30 C35 H35 107.4 . .
C37 C35 H35 107.4 . .
C36 C35 H35 107.4 . .
C35 C36 H36A 109.5 . .
C35 C36 H36B 109.5 . .
H36A C36 H36B 109.5 . .
C35 C36 H36C 109.5 . .
H36A C36 H36C 109.5 . .
H36B C36 H36C 109.5 . .
C35 C37 H37A 109.5 . .
C35 C37 H37B 109.5 . .
H37A C37 H37B 109.5 . .
C35 C37 H37C 109.5 . .
H37A C37 H37C 109.5 . .
H37B C37 H37C 109.5 . .
C34 C38 C39 113.5(3) . .
C34 C38 C40 110.8(3) . .
C39 C38 C40 109.0(3) . .
C34 C38 H38 107.7 . .
C39 C38 H38 107.7 . .
C40 C38 H38 107.7 . .
C38 C39 H39A 109.5 . .
C38 C39 H39B 109.5 . .
H39A C39 H39B 109.5 . .
C38 C39 H39C 109.5 . .
H39A C39 H39C 109.5 . .
H39B C39 H39C 109.5 . .
C38 C40 H40A 109.5 . .
C38 C40 H40B 109.5 . .
H40A C40 H40B 109.5 . .
C38 C40 H40C 109.5 . .
H40A C40 H40C 109.5 . .
H40B C40 H40C 109.5 . .
C42 C41 C46 122.2(3) . .
C42 C41 N4 119.0(3) . .
C46 C41 N4 118.8(3) . .
C41 C42 C43 117.6(4) . .
C41 C42 C47 121.4(3) . .
C43 C42 C47 120.9(3) . .
C44 C43 C42 121.2(4) . .
C44 C43 H43 119.4 . .
C42 C43 H43 119.4 . .
C43 C44 C45 120.8(4) . .
C43 C44 H44 119.6 . .
C45 C44 H44 119.6 . .
C44 C45 C46 120.6(4) . .
C44 C45 H45 119.7 . .
C46 C45 H45 119.7 . .
C45 C46 C41 117.6(4) . .
C45 C46 C50 121.2(3) . .
C41 C46 C50 121.2(3) . .
C48 C47 C42 112.7(3) . .
C48 C47 C49 110.1(3) . .
C42 C47 C49 109.1(3) . .
C48 C47 H47 108.3 . .
C42 C47 H47 108.3 . .
C49 C47 H47 108.3 . .
C47 C48 H48A 109.5 . .
C47 C48 H48B 109.5 . .
H48A C48 H48B 109.5 . .
C47 C48 H48C 109.5 . .
H48A C48 H48C 109.5 . .
H48B C48 H48C 109.5 . .
C47 C49 H49A 109.5 . .
C47 C49 H49B 109.5 . .
H49A C49 H49B 109.5 . .
C47 C49 H49C 109.5 . .
H49A C49 H49C 109.5 . .
H49B C49 H49C 109.5 . .
C46 C50 C52 115.6(3) . .
C46 C50 C51 110.1(3) . .
C52 C50 C51 109.8(3) . .
C46 C50 H50 107.0 . .
C52 C50 H50 107.0 . .
C51 C50 H50 107.0 . .
C50 C51 H51A 109.5 . .
C50 C51 H51B 109.5 . .
H51A C51 H51B 109.5 . .
C50 C51 H51C 109.5 . .
H51A C51 H51C 109.5 . .
H51B C51 H51C 109.5 . .
C50 C52 H52A 109.5 . .
C50 C52 H52B 109.5 . .
H52A C52 H52B 109.5 . .
C50 C52 H52C 109.5 . .
H52A C52 H52C 109.5 . .
H52B C52 H52C 109.5 . .
N6 C53 N5 104.7(2) . .
N6 C53 Ge1 121.3(2) . .
N5 C53 Ge1 133.9(2) . .
C55 C54 N6 107.3(3) . .
C55 C54 C56 128.2(3) . .
N6 C54 C56 124.6(3) . .
C54 C55 N5 106.7(3) . .
C54 C55 C57 126.7(3) . .
N5 C55 C57 126.7(3) . .
C54 C56 H56A 109.5 . .
C54 C56 H56B 109.5 . .
H56A C56 H56B 109.5 . .
C54 C56 H56C 109.5 . .
H56A C56 H56C 109.5 . .
H56B C56 H56C 109.5 . .
C55 C57 H57A 109.5 . .
C55 C57 H57B 109.5 . .
H57A C57 H57B 109.5 . .
C55 C57 H57C 109.5 . .
H57A C57 H57C 109.5 . .
H57B C57 H57C 109.5 . .
N6 C58 C60 112.3(3) . .
N6 C58 C59 111.2(3) . .
C60 C58 C59 113.9(3) . .
N6 C58 H58 106.3 . .
C60 C58 H58 106.3 . .
C59 C58 H58 106.3 . .
C58 C59 H59A 109.5 . .
C58 C59 H59B 109.5 . .
H59A C59 H59B 109.5 . .
C58 C59 H59C 109.5 . .
H59A C59 H59C 109.5 . .
H59B C59 H59C 109.5 . .
C58 C60 H60A 109.5 . .
C58 C60 H60B 109.5 . .
H60A C60 H60B 109.5 . .
C58 C60 H60C 109.5 . .
H60A C60 H60C 109.5 . .
H60B C60 H60C 109.5 . .
N5 C61 C62 111.2(3) . .
N5 C61 C63 111.4(3) . .
C62 C61 C63 113.4(3) . .
N5 C61 H61 106.8 . .
C62 C61 H61 106.8 . .
C63 C61 H61 106.8 . .
C61 C62 H62A 109.5 . .
C61 C62 H62B 109.5 . .
H62A C62 H62B 109.5 . .
C61 C62 H62C 109.5 . .
H62A C62 H62C 109.5 . .
H62B C62 H62C 109.5 . .
C61 C63 H63A 109.5 . .
C61 C63 H63B 109.5 . .
H63A C63 H63B 109.5 . .
C61 C63 H63C 109.5 . .
H63A C63 H63C 109.5 . .
H63B C63 H63C 109.5 . .

loop_
_geom_bond_atom_site_label_1
_geom_bond_atom_site_label_2
_geom_bond_distance
_geom_bond_site_symmetry_2
Ge1 C53 2.069(3) .
Ge1 B1 2.106(3) .
Ge1 Ge2 2.4535(4) .
Ge2 B2 2.058(3) .
Ge2 H1B 1.52(4) .
Ge2 H2B 1.37(4) .
Ge1B B1 2.152(4) .
Ge1B Ge2B 2.426(5) .
Ge2B B2 2.238(5) .
Ge2B H1B 1.65(4) .
N1 C1 1.404(3) .
N1 C3 1.433(3) .
N1 B1 1.455(3) .
N2 C2 1.399(3) .
N2 C15 1.443(3) .
N2 B1 1.454(4) .
N3 C27 1.399(4) .
N3 B2 1.433(4) .
N3 C29 1.433(4) .
N4 C28 1.406(4) .
N4 B2 1.435(4) .
N4 C41 1.434(4) .
N5 C53 1.361(4) .
N5 C55 1.389(4) .
N5 C61 1.482(4) .
N6 C53 1.359(4) .
N6 C54 1.399(4) .
N6 C58 1.478(4) .
C1 C2 1.344(4) .
C1 H1 0.9500 .
C2 H2 0.9500 .
C3 C8 1.405(4) .
C3 C4 1.419(4) .
C4 C5 1.400(4) .
C4 C9 1.513(4) .
C5 C6 1.389(5) .
C5 H5 0.9500 .
C6 C7 1.387(4) .
C6 H6 0.9500 .
C7 C8 1.399(4) .
C7 H7 0.9500 .
C8 C12 1.518(4) .
C9 C11 1.527(4) .
C9 C10 1.530(4) .
C9 H9 1.0000 .
C10 H10A 0.9800 .
C10 H10B 0.9800 .
C10 H10C 0.9800 .
C11 H11A 0.9800 .
C11 H11B 0.9800 .
C11 H11C 0.9800 .
C12 C14 1.530(5) .
C12 C13 1.536(4) .
C12 H12 1.0000 .
C13 H13A 0.9800 .
C13 H13B 0.9800 .
C13 H13C 0.9800 .
C14 H14A 0.9800 .
C14 H14B 0.9800 .
C14 H14C 0.9800 .
C15 C20 1.400(4) .
C15 C16 1.407(4) .
C16 C17 1.399(4) .
C16 C21 1.512(4) .
C17 C18 1.376(5) .
C17 H17 0.9500 .
C18 C19 1.378(5) .
C18 H18 0.9500 .
C19 C20 1.401(4) .
C19 H19 0.9500 .
C20 C24 1.513(4) .
C21 C23 1.528(5) .
C21 C22 1.531(4) .
C21 H21 1.0000 .
C22 H22A 0.9800 .
C22 H22B 0.9800 .
C22 H22C 0.9800 .
C23 H23A 0.9800 .
C23 H23B 0.9800 .
C23 H23C 0.9800 .
C24 C25 1.537(4) .
C24 C26 1.543(4) .
C24 H24 1.0000 .
C25 H25A 0.9800 .
C25 H25B 0.9800 .
C25 H25C 0.9800 .
C26 H26A 0.9800 .
C26 H26B 0.9800 .
C26 H26C 0.9800 .
C27 C28 1.335(5) .
C27 H27 0.9500 .
C28 H28 0.9500 .
C29 C34 1.407(5) .
C29 C30 1.416(5) .
C30 C31 1.408(5) .
C30 C35 1.507(6) .
C31 C32 1.385(6) .
C31 H31 0.9500 .
C32 C33 1.387(6) .
C32 H32 0.9500 .
C33 C34 1.402(5) .
C33 H33 0.9500 .
C34 C38 1.512(5) .
C35 C37 1.530(5) .
C35 C36 1.545(6) .
C35 H35 1.0000 .
C36 H36A 0.9800 .
C36 H36B 0.9800 .
C36 H36C 0.9800 .
C37 H37A 0.9800 .
C37 H37B 0.9800 .
C37 H37C 0.9800 .
C38 C39 1.533(5) .
C38 C40 1.539(4) .
C38 H38 1.0000 .
C39 H39A 0.9800 .
C39 H39B 0.9800 .
C39 H39C 0.9800 .
C40 H40A 0.9800 .
C40 H40B 0.9800 .
C40 H40C 0.9800 .
C41 C42 1.397(5) .
C41 C46 1.405(5) .
C42 C43 1.401(5) .
C42 C47 1.533(6) .
C43 C44 1.363(7) .
C43 H43 0.9500 .
C44 C45 1.385(7) .
C44 H44 0.9500 .
C45 C46 1.400(5) .
C45 H45 0.9500 .
C46 C50 1.509(5) .
C47 C48 1.523(5) .
C47 C49 1.533(5) .
C47 H47 1.0000 .
C48 H48A 0.9800 .
C48 H48B 0.9800 .
C48 H48C 0.9800 .
C49 H49A 0.9800 .
C49 H49B 0.9800 .
C49 H49C 0.9800 .
C50 C52 1.525(5) .
C50 C51 1.533(5) .
C50 H50 1.0000 .
C51 H51A 0.9800 .
C51 H51B 0.9800 .
C51 H51C 0.9800 .
C52 H52A 0.9800 .
C52 H52B 0.9800 .
C52 H52C 0.9800 .
C54 C55 1.340(5) .
C54 C56 1.494(4) .
C55 C57 1.498(5) .
C56 H56A 0.9800 .
C56 H56B 0.9800 .
C56 H56C 0.9800 .
C57 H57A 0.9800 .
C57 H57B 0.9800 .
C57 H57C 0.9800 .
C58 C60 1.514(5) .
C58 C59 1.537(4) .
C58 H58 1.0000 .
C59 H59A 0.9800 .
C59 H59B 0.9800 .
C59 H59C 0.9800 .
C60 H60A 0.9800 .
C60 H60B 0.9800 .
C60 H60C 0.9800 .
C61 C62 1.510(5) .
C61 C63 1.524(5) .
C61 H61 1.0000 .
C62 H62A 0.9800 .
C62 H62B 0.9800 .
C62 H62C 0.9800 .
C63 H63A 0.9800 .
C63 H63B 0.9800 .
C63 H63C 0.9800 .
